data_7228350
loop_
_publ_author_name
'Castillo, Juan-Carlos'
'Rosero, Hern\'an-Alejandro'
'Portilla, Jaime'

_publ_section_title
;
 Simple access toward 3-halo- and 3-nitro-pyrazolo[1,5-a]pyrimidines
 through a one-pot sequence
;
_journal_issue 45
_journal_name_full 'RSC Adv.'
_journal_page_first 28483
_journal_paper_doi 10.1039/C7RA04336H
_journal_volume 7
_journal_year 2017
_chemical_formula_sum 'C150 H162 N36'
_chemical_formula_weight 2469.15
_chemical_melting_point_gt 573
_chemical_name_systematic 1,3,5-tris(2-(tert-Butyl)pyrazolo[1,5-a]pyrimidin-7-yl)benzene
_space_group_IT_number 148
_space_group_name_Hall '-R 3'
_symmetry_cell_setting hexagonal
_symmetry_space_group_name_Hall '-R 3'
_symmetry_space_group_name_H-M 'R -3 :H'
_atom_sites_solution_hydrogens mixed
_audit_creation_method SHELXL-2014/7
_audit_update_record
;
2017-04-06 deposited with the CCDC.
2017-05-22 downloaded from the CCDC.
;
_cell_angle_alpha 90
_cell_angle_beta 90
_cell_angle_gamma 120
_cell_formula_units_Z 3
_cell_length_a 14.6829(3)
_cell_length_b 14.6829(3)
_cell_length_c 57.9972(11)
_cell_measurement_reflns_used 23754
_cell_measurement_temperature 100(2)
_cell_measurement_theta_max 34.5670
_cell_measurement_theta_min 2.3820
_cell_volume 10828.3(4)
_computing_cell_refinement 'Bruker APEX2 v2011.4-0'
_computing_data_collection 'Bruker APEX2 v2011.4-0'
_computing_data_reduction 'Bruker SAINT V7.60A'
_computing_molecular_graphics 'Bruker SHELXTL'
_computing_publication_material 'Bruker SHELXTL'
_computing_structure_refinement 'SHELXL-2014 (Sheldrick, 2014)'
_computing_structure_solution Sir2011
_diffrn_ambient_temperature 100(2)
_diffrn_detector_area_resol_mean 512
_diffrn_detector_type 'PILATUS 200K'
_diffrn_measured_fraction_theta_full 1.000
_diffrn_measured_fraction_theta_max 0.953
_diffrn_measurement_device_type '1/4chi goniometer'
_diffrn_measurement_method
;
 Fullsphere data collection, phi and omega scans
;
_diffrn_measurement_specimen_support 'magnetic support with MicroMount'
_diffrn_radiation_monochromator 'Confocal Max Flux optic'
_diffrn_radiation_type MoK\a
_diffrn_radiation_wavelength 0.7107
_diffrn_reflns_Laue_measured_fraction_full 1.000
_diffrn_reflns_Laue_measured_fraction_max 0.953
_diffrn_reflns_limit_k_max 23
_diffrn_reflns_limit_k_min -23
_diffrn_reflns_limit_l_max 92
_diffrn_reflns_limit_l_min -93
_diffrn_reflns_point_group_measured_fraction_full 1.000
_diffrn_reflns_point_group_measured_fraction_max 0.953
_diffrn_reflns_theta_full 25.242
_diffrn_reflns_theta_max 35.048
_diffrn_reflns_theta_min 1.639
_diffrn_source 'Microfocus rotating anode X-ray tube'
_diffrn_source_current 24
_diffrn_source_power 50
_diffrn_source_size '0.2 mm x 0.2 mm fine focus'
_diffrn_source_type 'Rigaku MicroMax-007HF'
_exptl_absorpt_coefficient_mu 0.070
_exptl_absorpt_correction_T_max 0.993
_exptl_absorpt_correction_T_min 0.764
_exptl_absorpt_correction_type empirical
_exptl_absorpt_process_details
; 
 SADABS Version 2008/1 Bruker-Nonius
 Blessing, Acta Cryst. (1995) A51 33-38
;
_exptl_crystal_colour yellow
_exptl_crystal_density_diffrn 1.136
_exptl_crystal_description block
_exptl_crystal_F_000 3942
_exptl_crystal_preparation ', Luminescent'
_exptl_crystal_recrystallization_method 'Re-crystallisation from solvent: Methanol'
_exptl_crystal_size_max 0.10
_exptl_crystal_size_mid 0.10
_exptl_crystal_size_min 0.10
_platon_squeeze_details
;
SQUEEZE implemented in Platon: Spek, A.L. J. Appl. Cryst. 2003, 36, 7-13.
;
_refine_diff_density_max 0.531
_refine_diff_density_min -0.367
_refine_diff_density_rms 0.095
_refine_ls_extinction_method none
_refine_ls_goodness_of_fit_ref 1.190
_refine_ls_hydrogen_treatment constr
_refine_ls_matrix_type full
_refine_ls_number_parameters 295
_refine_ls_number_reflns 10167
_refine_ls_number_restraints 0
_refine_ls_restrained_S_all 1.190
_refine_ls_R_factor_all 0.0727
_refine_ls_R_factor_gt 0.0672
_refine_ls_shift/su_max 0.000
_refine_ls_shift/su_mean 0.000
_refine_ls_structure_factor_coef Fsqd
_refine_ls_weighting_details 'w=1/[\s^2^(Fo^2^)+(0.0681P)^2^+32.3341P] where P=(Fo^2^+2Fc^2^)/3'
_refine_ls_weighting_scheme calc
_refine_ls_wR_factor_gt 0.2033
_refine_ls_wR_factor_ref 0.2055
_reflns_Friedel_coverage 0.000
_reflns_number_gt 8956
_reflns_number_total 10167
_reflns_threshold_expression 'I > 2\s(I)'
_cod_data_source_file c7ra04336h2.cif
_cod_data_source_block ar-sr
_cod_depositor_comments
;
The following automatic conversions were performed:

'_chemical_melting_point' tag was changed to
'_chemical_melting_point_gt' since the value was specified as 'more
than' ('>') a certain temperature. The value '> 573' was changed to
'573' - it should be numeric and without a unit designator.

'_symmetry_cell_setting' value 'Hexagonal' changed to 'hexagonal'
according to
/home/data/users/saulius/crontab/automatic-downloads/rss-feeds/RSC/lib/dictionaries/cif_core.dic
dictionary named 'cif_core.dic' version 2.4.2 from 2011-04-26.

Automatic conversion script
Id: cif_fix_values 4973 2017-02-22 13:04:09Z antanas 
;
_cod_original_sg_symbol_H-M R-3
_cod_database_code 7228350
_shelx_shelxl_version_number 2014/7
_shelx_space_group_comment
;
The symmetry employed for this shelxl refinement is uniquely defined
by the following loop, which should always be used as a source of
symmetry information in preference to the above space-group names.
They are only intended as comments.
;
_shelx_estimated_absorpt_t_min 0.993
_shelx_estimated_absorpt_t_max 0.993

loop_
_space_group_symop_operation_xyz
'x, y, z'
'-y, x-y, z'
'-x+y, -x, z'
'x+2/3, y+1/3, z+1/3'
'-y+2/3, x-y+1/3, z+1/3'
'-x+y+2/3, -x+1/3, z+1/3'
'x+1/3, y+2/3, z+2/3'
'-y+1/3, x-y+2/3, z+2/3'
'-x+y+1/3, -x+2/3, z+2/3'
'-x, -y, -z'
'y, -x+y, -z'
'x-y, x, -z'
'-x+2/3, -y+1/3, -z+1/3'
'y+2/3, -x+y+1/3, -z+1/3'
'x-y+2/3, x+1/3, -z+1/3'
'-x+1/3, -y+2/3, -z+2/3'
'y+1/3, -x+y+2/3, -z+2/3'
'x-y+1/3, x+2/3, -z+2/3'

loop_
_atom_site_label
_atom_site_type_symbol
_atom_site_fract_x
_atom_site_fract_y
_atom_site_fract_z
_atom_site_U_iso_or_equiv
_atom_site_adp_type
_atom_site_occupancy
_atom_site_site_symmetry_order
_atom_site_calc_flag
_atom_site_refinement_flags_posn
_atom_site_refinement_flags_adp
_atom_site_refinement_flags_occupancy
N1A N 0.88962(9) 0.71538(9) 0.12123(2) 0.0169(2) Uani 1 1 d . . .
N2A N 0.81762(9) 0.71075(8) 0.13632(2) 0.01415(19) Uani 1 1 d . . .
N3A N 0.64727(10) 0.58800(10) 0.15116(2) 0.0189(2) Uani 1 1 d . . .
C1A C 0.84942(11) 0.61606(10) 0.11376(2) 0.0169(2) Uani 1 1 d . . .
C2A C 0.75365(11) 0.54805(10) 0.12405(2) 0.0181(2) Uani 1 1 d . . .
H2A H 0.7127 0.4758 0.1218 0.022 Uiso 1 1 calc R U .
C3A C 0.73188(10) 0.60961(10) 0.13827(2) 0.0155(2) Uani 1 1 d . . .
C4A C 0.65064(11) 0.66796(11) 0.16197(3) 0.0191(2) Uani 1 1 d . . .
H4A H 0.5929 0.6554 0.1709 0.023 Uiso 1 1 calc R U .
C5A C 0.73551(10) 0.77132(10) 0.16098(2) 0.0175(2) Uani 1 1 d . . .
H5A H 0.7333 0.8245 0.1692 0.021 Uiso 1 1 calc R U .
C6A C 0.82131(10) 0.79332(10) 0.14786(2) 0.0147(2) Uani 1 1 d . . .
C7A C 0.90813(12) 0.59133(11) 0.09593(3) 0.0209(3) Uani 1 1 d . . .
C8A C 0.94696(16) 0.67383(15) 0.07684(3) 0.0319(4) Uani 1 1 d . . .
H8AA H 0.9846 0.6578 0.0655 0.048 Uiso 1 1 calc R U .
H8AB H 0.9928 0.7420 0.0833 0.048 Uiso 1 1 calc R U .
H8AC H 0.8879 0.6736 0.0697 0.048 Uiso 1 1 calc R U .
C9A C 1.00228(16) 0.59222(18) 0.10725(3) 0.0339(4) Uani 1 1 d . . .
H9AA H 1.0411 0.5783 0.0958 0.051 Uiso 1 1 calc R U .
H9AB H 0.9781 0.5390 0.1190 0.051 Uiso 1 1 calc R U .
H9AC H 1.0469 0.6599 0.1141 0.051 Uiso 1 1 calc R U .
C10A C 0.83535(16) 0.48408(14) 0.08546(3) 0.0323(4) Uani 1 1 d . . .
H10A H 0.7750 0.4836 0.0789 0.048 Uiso 1 1 calc R U .
H10B H 0.8130 0.4312 0.0972 0.048 Uiso 1 1 calc R U .
H10C H 0.8720 0.4697 0.0736 0.048 Uiso 1 1 calc R U .
C11A C 0.91384(10) 0.89869(10) 0.14634(2) 0.0149(2) Uani 1 1 d . . .
C12A C 0.89882(10) 0.98492(10) 0.14629(2) 0.0157(2) Uani 1 1 d . . .
H12A H 0.8310 0.9748 0.1462 0.019 Uiso 1 1 calc R U .
N1B N 0.45808(9) 0.04344(9) 0.04306(2) 0.0167(2) Uani 1 1 d . . .
N2B N 0.53254(9) 0.03751(9) 0.03053(2) 0.01480(19) Uani 1 1 d . . .
N3B N 0.57924(10) -0.08997(10) 0.01828(2) 0.0200(2) Uani 1 1 d . . .
C1B C 0.39272(11) -0.05557(11) 0.04991(2) 0.0181(2) Uani 1 1 d . . .
C2B C 0.42305(11) -0.12567(11) 0.04181(3) 0.0197(2) Uani 1 1 d . . .
H2B H 0.3892 -0.1979 0.0443 0.024 Uiso 1 1 calc R U .
C3B C 0.51402(11) -0.06541(10) 0.02936(2) 0.0169(2) Uani 1 1 d . . .
C4B C 0.66232(12) -0.01099(11) 0.00882(3) 0.0198(2) Uani 1 1 d . . .
H4B H 0.7089 -0.0255 0.0010 0.024 Uiso 1 1 calc R U .
C5B C 0.68559(11) 0.09371(11) 0.00972(2) 0.0177(2) Uani 1 1 d . . .
H5B H 0.7459 0.1459 0.0026 0.021 Uiso 1 1 calc R U .
C6B C 0.62020(10) 0.11973(10) 0.02106(2) 0.0146(2) Uani 1 1 d . . .
C7B C 0.29886(12) -0.07822(12) 0.06454(3) 0.0225(3) Uani 1 1 d . . .
C8B C 0.33328(13) 0.00043(14) 0.08427(3) 0.0275(3) Uani 1 1 d . . .
H8BA H 0.3697 0.0706 0.0782 0.041 Uiso 1 1 calc R U .
H8BB H 0.3793 -0.0097 0.0944 0.041 Uiso 1 1 calc R U .
H8BC H 0.2726 -0.0100 0.0927 0.041 Uiso 1 1 calc R U .
C9B C 0.21800(15) -0.0687(2) 0.04981(3) 0.0402(5) Uani 1 1 d . . .
H9BA H 0.2490 0.0010 0.0436 0.060 Uiso 1 1 calc R U .
H9BB H 0.1585 -0.0824 0.0592 0.060 Uiso 1 1 calc R U .
H9BC H 0.1955 -0.1189 0.0375 0.060 Uiso 1 1 calc R U .
C10B C 0.2496(2) -0.18868(16) 0.07435(5) 0.0462(6) Uani 1 1 d . . .
H10D H 0.2234 -0.2388 0.0620 0.069 Uiso 1 1 calc R U .
H10E H 0.1926 -0.2009 0.0844 0.069 Uiso 1 1 calc R U .
H10F H 0.3015 -0.1961 0.0829 0.069 Uiso 1 1 calc R U .
C11B C 0.64165(10) 0.22850(10) 0.02274(2) 0.0141(2) Uani 1 1 d . . .
C12B C 0.56222(10) 0.25358(10) 0.02290(2) 0.0147(2) Uani 1 1 d . . .
H12B H 0.4922 0.2002 0.0231 0.018 Uiso 1 1 calc R U .
C1S C 0.9519(7) 0.0128(8) 0.01846(14) 0.082(2) Uani 0.5 1 d . . P
H1S H 0.9323 0.0309 0.0328 0.098 Uiso 0.5 1 d R U P
C2S C 0.9434(10) 0.0499(11) -0.0006(2) 0.103(3) Uani 0.5 1 d . . P
H2S H 0.8930 0.0727 -0.0026 0.123 Uiso 0.5 1 d R U P

loop_
_atom_site_aniso_label
_atom_site_aniso_U_11
_atom_site_aniso_U_22
_atom_site_aniso_U_33
_atom_site_aniso_U_23
_atom_site_aniso_U_13
_atom_site_aniso_U_12
N1A 0.0162(5) 0.0146(5) 0.0193(5) -0.0004(4) 0.0043(4) 0.0072(4)
N2A 0.0125(4) 0.0118(4) 0.0164(4) -0.0004(3) 0.0017(3) 0.0048(3)
N3A 0.0166(5) 0.0153(5) 0.0204(5) 0.0010(4) 0.0037(4) 0.0046(4)
C1A 0.0185(5) 0.0144(5) 0.0172(5) -0.0009(4) 0.0019(4) 0.0078(4)
C2A 0.0199(6) 0.0126(5) 0.0180(5) -0.0011(4) 0.0018(4) 0.0053(4)
C3A 0.0153(5) 0.0117(5) 0.0161(5) 0.0002(4) 0.0006(4) 0.0042(4)
C4A 0.0161(5) 0.0164(5) 0.0213(6) 0.0012(4) 0.0044(4) 0.0057(4)
C5A 0.0144(5) 0.0147(5) 0.0220(6) -0.0004(4) 0.0036(4) 0.0063(4)
C6A 0.0134(5) 0.0116(5) 0.0184(5) -0.0008(4) 0.0005(4) 0.0057(4)
C7A 0.0251(6) 0.0177(6) 0.0203(6) -0.0015(4) 0.0049(5) 0.0110(5)
C8A 0.0400(9) 0.0293(8) 0.0293(8) 0.0079(6) 0.0168(7) 0.0195(7)
C9A 0.0344(9) 0.0473(11) 0.0311(8) -0.0042(7) 0.0039(7) 0.0288(8)
C10A 0.0382(9) 0.0224(7) 0.0326(8) -0.0072(6) 0.0099(7) 0.0124(7)
C11A 0.0119(5) 0.0112(5) 0.0202(5) -0.0004(4) 0.0007(4) 0.0048(4)
C12A 0.0125(5) 0.0127(5) 0.0221(6) -0.0012(4) 0.0003(4) 0.0066(4)
N1B 0.0150(5) 0.0144(4) 0.0185(5) -0.0013(4) 0.0000(4) 0.0057(4)
N2B 0.0156(4) 0.0116(4) 0.0166(4) -0.0010(3) -0.0021(3) 0.0064(4)
N3B 0.0235(5) 0.0159(5) 0.0229(5) -0.0032(4) -0.0036(4) 0.0116(4)
C1B 0.0173(5) 0.0142(5) 0.0185(5) -0.0005(4) -0.0020(4) 0.0047(4)
C2B 0.0203(6) 0.0131(5) 0.0221(6) -0.0003(4) -0.0030(5) 0.0057(4)
C3B 0.0191(5) 0.0125(5) 0.0185(5) -0.0015(4) -0.0043(4) 0.0073(4)
C4B 0.0221(6) 0.0181(6) 0.0224(6) -0.0031(5) -0.0012(5) 0.0124(5)
C5B 0.0184(5) 0.0154(5) 0.0207(6) -0.0026(4) -0.0012(4) 0.0095(4)
C6B 0.0151(5) 0.0126(5) 0.0161(5) -0.0012(4) -0.0022(4) 0.0070(4)
C7B 0.0171(6) 0.0197(6) 0.0234(6) -0.0017(5) 0.0010(5) 0.0037(5)
C8B 0.0206(6) 0.0280(7) 0.0264(7) -0.0076(6) 0.0011(5) 0.0064(6)
C9B 0.0214(7) 0.0690(15) 0.0288(8) -0.0036(9) -0.0017(6) 0.0214(9)
C10B 0.0460(12) 0.0217(8) 0.0581(13) 0.0092(8) 0.0269(10) 0.0073(8)
C11B 0.0150(5) 0.0121(5) 0.0156(5) -0.0006(4) -0.0007(4) 0.0071(4)
C12B 0.0134(5) 0.0130(5) 0.0171(5) -0.0001(4) -0.0013(4) 0.0063(4)
C1S 0.098(7) 0.088(5) 0.062(4) 0.003(4) 0.019(4) 0.048(5)
C2S 0.103(8) 0.111(8) 0.103(7) 0.034(6) 0.002(5) 0.060(6)

loop_
_atom_type_symbol
_atom_type_description
_atom_type_scat_dispersion_real
_atom_type_scat_dispersion_imag
_atom_type_scat_source
C C 0.0033 0.0016 'International Tables Vol C Tables 4.2.6.8 and 6.1.1.4'
H H 0.0000 0.0000 'International Tables Vol C Tables 4.2.6.8 and 6.1.1.4'
N N 0.0061 0.0033 'International Tables Vol C Tables 4.2.6.8 and 6.1.1.4'

loop_
_geom_angle_atom_site_label_1
_geom_angle_atom_site_label_2
_geom_angle_atom_site_label_3
_geom_angle
_geom_angle_site_symmetry_1
_geom_angle_site_symmetry_3
C1A N1A N2A 104.31(11) . .
N1A N2A C6A 126.38(11) . .
N1A N2A C3A 112.03(11) . .
C6A N2A C3A 121.51(11) . .
C4A N3A C3A 115.98(12) . .
N1A C1A C2A 112.31(12) . .
N1A C1A C7A 119.41(12) . .
C2A C1A C7A 128.28(12) . .
C3A C2A C1A 105.67(12) . .
N3A C3A C2A 132.04(12) . .
N3A C3A N2A 122.23(12) . .
C2A C3A N2A 105.65(11) . .
N3A C4A C5A 124.41(13) . .
C6A C5A C4A 119.63(12) . .
N2A C6A C5A 116.23(12) . .
N2A C6A C11A 120.91(11) . .
C5A C6A C11A 122.85(12) . .
C1A C7A C10A 109.54(13) . .
C1A C7A C9A 109.20(13) . .
C10A C7A C9A 110.23(15) . .
C1A C7A C8A 109.85(12) . .
C10A C7A C8A 108.84(14) . .
C9A C7A C8A 109.17(15) . .
C12A C11A C12A 119.89(13) 2_765 .
C12A C11A C6A 121.54(11) 2_765 .
C12A C11A C6A 118.46(11) . .
C11A C12A C11A 120.11(13) 3_675 .
C1B N1B N2B 104.66(11) . .
N1B N2B C6B 126.52(11) . .
N1B N2B C3B 111.70(11) . .
C6B N2B C3B 121.65(12) . .
C4B N3B C3B 115.82(12) . .
N1B C1B C2B 112.43(13) . .
N1B C1B C7B 119.08(13) . .
C2B C1B C7B 128.48(13) . .
C3B C2B C1B 105.50(12) . .
N3B C3B C2B 131.98(13) . .
N3B C3B N2B 122.30(13) . .
C2B C3B N2B 105.70(12) . .
N3B C4B C5B 124.33(13) . .
C6B C5B C4B 120.38(13) . .
N2B C6B C5B 115.48(12) . .
N2B C6B C11B 122.00(11) . .
C5B C6B C11B 122.52(12) . .
C1B C7B C10B 109.97(15) . .
C1B C7B C8B 109.62(12) . .
C10B C7B C8B 109.20(16) . .
C1B C7B C9B 109.42(13) . .
C10B C7B C9B 109.30(17) . .
C8B C7B C9B 109.30(16) . .
C12B C11B C12B 119.70(12) . 2_655
C12B C11B C6B 122.51(11) . .
C12B C11B C6B 117.70(11) 2_655 .
C11B C12B C11B 120.29(12) . 3_665
C2S C1S C2S 60.8(5) . 12_545
C2S C1S C1S 100.3(9) . 3_765
C2S C1S C1S 115.8(6) 12_545 3_765
C2S C1S C1S 118.8(7) . 2_645
C2S C1S C1S 76.7(9) 12_545 2_645
C1S C1S C1S 59.996(1) 3_765 2_645
C2S C1S C2S 50.5(5) . 11_665
C2S C1S C2S 95.7(9) 12_545 11_665
C1S C1S C2S 51.4(7) 3_765 11_665
C1S C1S C2S 97.5(7) 2_645 11_665
C1S C2S C2S 64.5(8) . 12_545
C1S C2S C2S 83.4(10) . 11_665
C2S C2S C2S 119.7(2) 12_545 11_665
C1S C2S C1S 118.1(11) . 11_665
C2S C2S C1S 96.6(10) 12_545 11_665
C2S C2S C1S 54.7(8) 11_665 11_665
C1S C2S C1S 97.7(10) . 12_545
C2S C2S C1S 46.1(7) 12_545 12_545
C2S C2S C1S 95.3(8) 11_665 12_545
C1S C2S C1S 52.0(8) 11_665 12_545

loop_
_geom_bond_atom_site_label_1
_geom_bond_atom_site_label_2
_geom_bond_distance
_geom_bond_site_symmetry_2
N1A C1A 1.3425(17) .
N1A N2A 1.3476(15) .
N2A C6A 1.3620(16) .
N2A C3A 1.3904(16) .
N3A C4A 1.3097(18) .
N3A C3A 1.3450(18) .
C1A C2A 1.3881(19) .
C1A C7A 1.502(2) .
C2A C3A 1.3739(19) .
C4A C5A 1.4029(19) .
C5A C6A 1.3648(18) .
C6A C11A 1.4646(18) .
C7A C10A 1.519(2) .
C7A C9A 1.525(3) .
C7A C8A 1.526(2) .
C11A C12A 1.3885(18) 2_765
C11A C12A 1.3896(18) .
C12A C11A 1.3884(18) 3_675
N1B C1B 1.3405(17) .
N1B N2B 1.3511(16) .
N2B C6B 1.3647(17) .
N2B C3B 1.3968(17) .
N3B C4B 1.311(2) .
N3B C3B 1.3437(19) .
C1B C2B 1.392(2) .
C1B C7B 1.507(2) .
C2B C3B 1.381(2) .
C4B C5B 1.3992(19) .
C5B C6B 1.3664(19) .
C6B C11B 1.4684(17) .
C7B C10B 1.518(3) .
C7B C8B 1.522(2) .
C7B C9B 1.524(3) .
C11B C12B 1.3876(18) .
C11B C12B 1.3931(18) 2_655
C12B C11B 1.3931(18) 3_665
C1S C2S 1.268(12) .
C1S C2S 1.403(15) 12_545
C1S C1S 1.414(14) 3_765
C1S C1S 1.414(14) 2_645
C1S C2S 1.747(16) 11_665
C2S C2S 1.357(10) 12_545
C2S C2S 1.357(10) 11_665
C2S C1S 1.403(15) 11_665
C2S C1S 1.747(16) 12_545

loop_
_geom_torsion_atom_site_label_1
_geom_torsion_atom_site_label_2
_geom_torsion_atom_site_label_3
_geom_torsion_atom_site_label_4
_geom_torsion
_geom_torsion_site_symmetry_1
_geom_torsion_site_symmetry_4
C1A N1A N2A C6A -177.26(13) . .
C1A N1A N2A C3A -0.58(15) . .
N2A N1A C1A C2A -0.76(16) . .
N2A N1A C1A C7A 178.40(12) . .
N1A C1A C2A C3A 1.78(17) . .
C7A C1A C2A C3A -177.29(14) . .
C4A N3A C3A C2A -176.69(15) . .
C4A N3A C3A N2A -0.5(2) . .
C1A C2A C3A N3A 174.67(15) . .
C1A C2A C3A N2A -1.99(15) . .
N1A N2A C3A N3A -175.40(13) . .
C6A N2A C3A N3A 1.5(2) . .
N1A N2A C3A C2A 1.66(15) . .
C6A N2A C3A C2A 178.53(12) . .
C3A N3A C4A C5A -0.6(2) . .
N3A C4A C5A C6A 0.7(2) . .
N1A N2A C6A C5A 175.12(13) . .
C3A N2A C6A C5A -1.27(19) . .
N1A N2A C6A C11A -6.0(2) . .
C3A N2A C6A C11A 177.65(12) . .
C4A C5A C6A N2A 0.2(2) . .
C4A C5A C6A C11A -178.65(13) . .
N1A C1A C7A C10A -164.29(15) . .
C2A C1A C7A C10A 14.7(2) . .
N1A C1A C7A C9A 74.91(18) . .
C2A C1A C7A C9A -106.08(18) . .
N1A C1A C7A C8A -44.8(2) . .
C2A C1A C7A C8A 134.23(17) . .
N2A C6A C11A C12A -39.55(19) . 2_765
C5A C6A C11A C12A 139.29(14) . 2_765
N2A C6A C11A C12A 144.14(13) . .
C5A C6A C11A C12A -37.0(2) . .
C12A C11A C12A C11A -0.4(3) 2_765 3_675
C6A C11A C12A C11A 175.92(9) . 3_675
C1B N1B N2B C6B -175.68(12) . .
C1B N1B N2B C3B 0.30(14) . .
N2B N1B C1B C2B -0.66(16) . .
N2B N1B C1B C7B 179.93(12) . .
N1B C1B C2B C3B 0.77(16) . .
C7B C1B C2B C3B -179.88(14) . .
C4B N3B C3B C2B -177.32(15) . .
C4B N3B C3B N2B 0.7(2) . .
C1B C2B C3B N3B 177.74(15) . .
C1B C2B C3B N2B -0.54(15) . .
N1B N2B C3B N3B -178.32(12) . .
C6B N2B C3B N3B -2.1(2) . .
N1B N2B C3B C2B 0.16(15) . .
C6B N2B C3B C2B 176.37(12) . .
C3B N3B C4B C5B 0.2(2) . .
N3B C4B C5B C6B 0.2(2) . .
N1B N2B C6B C5B 177.98(12) . .
C3B N2B C6B C5B 2.36(18) . .
N1B N2B C6B C11B -2.7(2) . .
C3B N2B C6B C11B -178.36(12) . .
C4B C5B C6B N2B -1.45(19) . .
C4B C5B C6B C11B 179.28(13) . .
N1B C1B C7B C10B -168.22(16) . .
C2B C1B C7B C10B 12.5(2) . .
N1B C1B C7B C8B -48.15(19) . .
C2B C1B C7B C8B 132.54(16) . .
N1B C1B C7B C9B 71.71(18) . .
C2B C1B C7B C9B -107.60(19) . .
N2B C6B C11B C12B -33.16(19) . .
C5B C6B C11B C12B 146.07(14) . .
N2B C6B C11B C12B 150.41(12) . 2_655
C5B C6B C11B C12B -30.37(19) . 2_655
C12B C11B C12B C11B 1.3(3) 2_655 3_665
C6B C11B C12B C11B -175.05(8) . 3_665
C1S C1S C2S C2S 113.9(9) 3_765 12_545
C1S C1S C2S C2S 52.5(12) 2_645 12_545
C2S C1S C2S C2S 127.5(7) 11_665 12_545
C2S C1S C2S C2S -127.5(7) 12_545 11_665
C1S C1S C2S C2S -13.6(11) 3_765 11_665
C1S C1S C2S C2S -74.9(15) 2_645 11_665
C2S C1S C2S C1S -83.7(10) 12_545 11_665
C1S C1S C2S C1S 30.2(17) 3_765 11_665
C1S C1S C2S C1S -31(2) 2_645 11_665
C2S C1S C2S C1S 43.8(7) 11_665 11_665
C2S C1S C2S C1S -33.0(6) 12_545 12_545
C1S C1S C2S C1S 80.9(9) 3_765 12_545
C1S C1S C2S C1S 19.6(13) 2_645 12_545
C2S C1S C2S C1S 94.5(7) 11_665 12_545

loop_
_platon_squeeze_void_nr
_platon_squeeze_void_average_x
_platon_squeeze_void_average_y
_platon_squeeze_void_average_z
_platon_squeeze_void_volume
_platon_squeeze_void_count_electrons
_platon_squeeze_void_content
1 0.000 0.000 0.086 77 22 ' '
2 0.000 0.000 0.500 294 92 ' '
3 0.000 0.000 0.914 77 22 ' '
4 0.333 0.667 0.167 296 92 ' '
5 0.333 0.667 0.580 77 22 ' '
6 0.333 0.667 0.753 77 22 ' '
7 0.667 0.333 0.833 296 92 ' '
8 0.667 0.333 0.247 77 22 ' '
9 0.667 0.333 0.420 77 22 ' '
